data_7244457
loop_
_publ_author_name
'Qui\~none, Delfina'
'Veiga, Nicol\'as'
'Savastano, Matteo'
'Torres, Julia'
'Bianchi, Antonio'
'Kremer, Carlos'
'Bazzicalupi, Carla'

_publ_section_title
;
 Supramolecular interaction of inositol phosphates with Cu(II):
 comparative study InsP6-InsP3
;
_journal_name_full CrystEngComm
_journal_paper_doi 10.1039/D1CE01733K
_journal_year 2022
_chemical_formula_sum 'C36 H56 Cu2 N6 O26.5 P3'
_chemical_formula_weight 1216.85
_space_group_crystal_system triclinic
_space_group_IT_number 2
_space_group_name_Hall '-P 1'
_space_group_name_H-M_alt 'P -1'
_atom_sites_solution_hydrogens mixed
_atom_sites_solution_primary direct
_atom_sites_solution_secondary difmap
_audit_creation_method SHELXL-2014/7
_audit_update_record
;
2022-01-31 deposited with the CCDC.	2022-02-20 downloaded from the CCDC.
;
_cell_angle_alpha 63.897(4)
_cell_angle_beta 64.765(4)
_cell_angle_gamma 65.067(4)
_cell_formula_units_Z 2
_cell_length_a 14.6359(5)
_cell_length_b 14.6677(5)
_cell_length_c 15.1995(8)
_cell_measurement_reflns_used 7321
_cell_measurement_temperature 100
_cell_measurement_theta_max 72.0370
_cell_measurement_theta_min 5.5300
_cell_volume 2538.2(2)
_computing_cell_refinement
;
CrysAlisPro, Agilent Technologies,
Version 1.171.37.35g (release 09-12-2014 CrysAlis171 .NET)
(compiled Dec  9 2014,15:38:47)
;
_computing_data_collection
;
CrysAlisPro, Agilent Technologies,
Version 1.171.37.35g (release 09-12-2014 CrysAlis171 .NET)
(compiled Dec  9 2014,15:38:47)
;
_computing_data_reduction
;
CrysAlisPro, Agilent Technologies,
Version 1.171.37.35g (release 09-12-2014 CrysAlis171 .NET)
(compiled Dec  9 2014,15:38:47)
;
_computing_molecular_graphics 'Mercury 3.10.1'
_computing_publication_material 'PARST93 (Nardelli, 1993)'
_computing_structure_refinement 'SHELXL-2014 (Sheldrick 2014)'
_computing_structure_solution 'SIR97 (Altomare 1999)'
_diffrn_ambient_temperature 100
_diffrn_detector_area_resol_mean 8.1241
_diffrn_measured_fraction_theta_full 0.910
_diffrn_measured_fraction_theta_max 0.865
_diffrn_measurement_device_type 'four-circle diffractometer'
_diffrn_measurement_method '\f and \w scans'
_diffrn_radiation_type CuK\a
_diffrn_radiation_wavelength 1.54184
_diffrn_reflns_av_R_equivalents 0.0752
_diffrn_reflns_av_unetI/netI 0.1225
_diffrn_reflns_Laue_measured_fraction_full 0.910
_diffrn_reflns_Laue_measured_fraction_max 0.865
_diffrn_reflns_limit_h_max 18
_diffrn_reflns_limit_h_min -16
_diffrn_reflns_limit_k_max 17
_diffrn_reflns_limit_k_min -12
_diffrn_reflns_limit_l_max 18
_diffrn_reflns_limit_l_min -17
_diffrn_reflns_number 17570
_diffrn_reflns_point_group_measured_fraction_full 0.910
_diffrn_reflns_point_group_measured_fraction_max 0.865
_diffrn_reflns_theta_full 65.000
_diffrn_reflns_theta_max 72.515
_diffrn_reflns_theta_min 4.030
_diffrn_source 'Enhance (Cu) X-ray Source'
_exptl_absorpt_coefficient_mu 2.754
_exptl_absorpt_correction_T_max 1.00000
_exptl_absorpt_correction_T_min 0.71213
_exptl_absorpt_correction_type multi-scan
_exptl_absorpt_process_details
;
CrysAlisPro, Agilent Technologies,
Version 1.171.37.35g (release 09-12-2014 CrysAlis171 .NET)
(compiled Dec  9 2014,15:38:47)
Empirical absorption correction using spherical harmonics,
 implemented in SCALE3 ABSPACK scaling algorithm.
;
_exptl_crystal_colour blue
_exptl_crystal_density_diffrn 1.592
_exptl_crystal_description prismatic
_exptl_crystal_F_000 1258
_exptl_crystal_size_max 0.35
_exptl_crystal_size_mid 0.25
_exptl_crystal_size_min 0.2
_refine_diff_density_max 1.735
_refine_diff_density_min -1.095
_refine_diff_density_rms 0.184
_refine_ls_extinction_method none
_refine_ls_goodness_of_fit_ref 1.035
_refine_ls_hydrogen_treatment mixed
_refine_ls_matrix_type full
_refine_ls_number_parameters 680
_refine_ls_number_reflns 8712
_refine_ls_number_restraints 7
_refine_ls_restrained_S_all 1.035
_refine_ls_R_factor_all 0.1113
_refine_ls_R_factor_gt 0.0799
_refine_ls_shift/su_max 0.002
_refine_ls_shift/su_mean 0.000
_refine_ls_structure_factor_coef Fsqd
_refine_ls_weighting_details 'w=1/[\s^2^(Fo^2^)+(0.1431P)^2^+2.8535P] where P=(Fo^2^+2Fc^2^)/3'
_refine_ls_weighting_scheme calc
_refine_ls_wR_factor_gt 0.2054
_refine_ls_wR_factor_ref 0.2659
_reflns_Friedel_coverage 0.000
_reflns_number_gt 6177
_reflns_number_total 8712
_reflns_threshold_expression 'I > 2\s(I)'
_cod_data_source_file d1ce01733k2.cif
_cod_data_source_block shelx_CCDC1
_cod_original_formula_sum 'C36 H56 Cu2 N6 O26.50 P3'
_cod_database_code 7244457
_shelx_shelxl_version_number 2014/7
_shelx_space_group_comment
;
The symmetry employed for this shelxl refinement is uniquely defined
by the following loop, which should always be used as a source of
symmetry information in preference to the above space-group names.
They are only intended as comments.
;

loop_
_space_group_symop_operation_xyz
'x, y, z'
'-x, -y, -z'

loop_
_atom_site_label
_atom_site_type_symbol
_atom_site_fract_x
_atom_site_fract_y
_atom_site_fract_z
_atom_site_U_iso_or_equiv
_atom_site_adp_type
_atom_site_occupancy
_atom_site_site_symmetry_order
_atom_site_calc_flag
_atom_site_refinement_flags_posn
_atom_site_refinement_flags_adp
_atom_site_refinement_flags_occupancy
_atom_site_disorder_assembly
_atom_site_disorder_group
C1 C 1.1169(4) 0.3265(4) 0.9840(4) 0.0165(11) Uani 1 1 d . . . . .
H1 H 1.0893 0.3791 1.0193 0.020 Uiso 1 1 calc R U . . .
C2 C 1.0402(5) 0.3504(4) 0.9270(5) 0.0197(12) Uani 1 1 d . . . . .
H2 H 0.9699 0.3496 0.9759 0.024 Uiso 1 1 calc R U . . .
C3 C 1.0348(5) 0.4583(5) 0.8474(5) 0.0193(11) Uani 1 1 d . . . . .
H3 H 1.0082 0.5115 0.8816 0.023 Uiso 1 1 calc R U . . .
C4 C 1.1416(4) 0.4658(5) 0.7690(4) 0.0184(11) Uani 1 1 d . . . . .
H4 H 1.1656 0.4146 0.7330 0.022 Uiso 1 1 calc R U . . .
C5 C 1.2223(5) 0.4371(5) 0.8222(5) 0.0214(12) Uani 1 1 d . . . . .
H5 H 1.2039 0.4937 0.8498 0.026 Uiso 1 1 calc R U . . .
C6 C 1.2276(5) 0.3307(4) 0.9113(5) 0.0185(11) Uani 1 1 d . . . . .
H6 H 1.2589 0.2723 0.8827 0.022 Uiso 1 1 calc R U . . .
P1 P 1.04991(12) 0.20080(11) 1.17242(11) 0.0206(3) Uani 1 1 d . . . . .
O11 O 1.1287(3) 0.2236(3) 1.0579(3) 0.0204(8) Uani 1 1 d . . . . .
O12 O 1.0254(4) 0.2868(3) 1.2137(3) 0.0243(9) Uani 1 1 d . . . . .
O13 O 0.9456(4) 0.2050(3) 1.1632(3) 0.0243(9) Uani 1 1 d . . . . .
O14 O 1.1059(4) 0.0916(3) 1.2286(3) 0.0251(9) Uani 1 1 d . . . . .
P2 P 1.00259(12) 0.19941(12) 0.91133(12) 0.0211(3) Uani 1 1 d . . . . .
O21 O 1.0779(3) 0.2700(3) 0.8790(3) 0.0194(8) Uani 1 1 d . . . . .
O22 O 1.0628(4) 0.1338(3) 0.8402(3) 0.0244(9) Uani 1 1 d . . . . .
O23 O 0.9887(4) 0.1335(3) 1.0246(3) 0.0287(10) Uani 1 1 d . . . . .
O24 O 0.8966(3) 0.2738(3) 0.8991(3) 0.0242(9) Uani 1 1 d . . . . .
P3 P 0.84136(12) 0.54277(11) 0.83074(12) 0.0203(3) Uani 1 1 d . . . . .
O31 O 0.9638(3) 0.4814(3) 0.7927(3) 0.0188(8) Uani 1 1 d . . . . .
O32 O 0.8089(3) 0.5244(3) 0.9440(3) 0.0241(9) Uani 1 1 d . . . . .
O33 O 0.8324(3) 0.6626(3) 0.7674(3) 0.0227(9) Uani 1 1 d . . . . .
O34 O 0.7851(3) 0.5092(3) 0.7933(3) 0.0245(9) Uani 1 1 d . . . . .
O41 O 1.1359(3) 0.5678(3) 0.6956(3) 0.0226(9) Uani 1 1 d . . . . .
H41 H 1.0854 0.6115 0.7201 0.034 Uiso 1 1 calc R U . . .
O51 O 1.3258(3) 0.4291(4) 0.7504(3) 0.0262(9) Uani 1 1 d . . . . .
H51 H 1.3231 0.4389 0.6941 0.039 Uiso 1 1 calc R U . . .
O61 O 1.2911(3) 0.3179(3) 0.9682(3) 0.0229(9) Uani 1 1 d . . . . .
H61 H 1.2640 0.3652 0.9943 0.034 Uiso 1 1 calc R U . . .
Cu1 Cu 0.82300(7) 0.34698(7) 0.79693(7) 0.0211(3) Uani 1 1 d . . . . .
N1 N 0.6774(4) 0.3393(4) 0.8984(4) 0.0214(10) Uani 1 1 d . . . . .
C7 C 0.6505(5) 0.3226(5) 1.0011(5) 0.0279(14) Uani 1 1 d . . . . .
H7 H 0.7028 0.3028 1.0307 0.033 Uiso 1 1 calc R U . . .
C8 C 0.5475(6) 0.3348(6) 1.0607(6) 0.0362(16) Uani 1 1 d . . . . .
H8 H 0.5296 0.3213 1.1309 0.043 Uiso 1 1 calc R U . . .
C9 C 0.4711(6) 0.3675(7) 1.0145(6) 0.0409(18) Uani 1 1 d . . . . .
H9 H 0.4007 0.3784 1.0539 0.049 Uiso 1 1 calc R U . . .
C10 C 0.4965(5) 0.3845(6) 0.9114(6) 0.0340(15) Uani 1 1 d . . . . .
H10 H 0.4449 0.4055 0.8805 0.041 Uiso 1 1 calc R U . . .
C11 C 0.6012(5) 0.3691(5) 0.8563(5) 0.0272(14) Uani 1 1 d . . . . .
N2 N 0.7456(4) 0.3768(4) 0.7043(4) 0.0222(11) Uani 1 1 d . . . . .
C12 C 0.6427(5) 0.3859(5) 0.7433(6) 0.0292(15) Uani 1 1 d . . . . .
C13 C 0.5844(6) 0.4052(5) 0.6827(6) 0.0334(16) Uani 1 1 d . . . . .
H13 H 0.5130 0.4096 0.7097 0.040 Uiso 1 1 calc R U . . .
C14 C 0.6379(6) 0.4181(6) 0.5777(6) 0.0328(15) Uani 1 1 d . . . . .
H14 H 0.6004 0.4343 0.5338 0.039 Uiso 1 1 calc R U . . .
C15 C 0.7440(6) 0.4072(5) 0.5391(6) 0.0309(15) Uani 1 1 d . . . . .
H15 H 0.7793 0.4126 0.4704 0.037 Uiso 1 1 calc R U . . .
C16 C 0.7975(5) 0.3879(5) 0.6052(5) 0.0236(13) Uani 1 1 d . . . . .
N3 N 0.9424(4) 0.3517(4) 0.6614(4) 0.0222(11) Uani 1 1 d . . . . .
C17 C 0.9119(5) 0.3725(5) 0.5804(5) 0.0228(13) Uani 1 1 d . . . . .
C18 C 0.9808(6) 0.3809(5) 0.4823(5) 0.0281(14) Uani 1 1 d . . . . .
H18 H 0.9576 0.3959 0.4279 0.034 Uiso 1 1 calc R U . . .
C19 C 1.0852(6) 0.3664(6) 0.4679(5) 0.0309(15) Uani 1 1 d . . . . .
H19 H 1.1340 0.3691 0.4034 0.037 Uiso 1 1 calc R U . . .
C20 C 1.1173(5) 0.3477(5) 0.5492(5) 0.0266(13) Uani 1 1 d . . . . .
H20 H 1.1869 0.3399 0.5401 0.032 Uiso 1 1 calc R U . . .
C21 C 1.0425(5) 0.3412(4) 0.6449(5) 0.0207(12) Uani 1 1 d . . . . .
H21 H 1.0634 0.3288 0.6999 0.025 Uiso 1 1 calc R U . . .
Cu2 Cu 1.11967(7) -0.06892(7) 1.25415(7) 0.0237(3) Uani 1 1 d . . . . .
N4 N 0.9855(5) -0.0847(4) 1.3720(4) 0.0256(11) Uani 1 1 d . . . . .
C22 C 0.8902(6) -0.0644(6) 1.3674(5) 0.0350(16) Uani 1 1 d . . . . .
H22 H 0.8811 -0.0430 1.3035 0.042 Uiso 1 1 calc R U . . .
C23 C 0.8040(7) -0.0736(7) 1.4530(6) 0.0415(18) Uani 1 1 d . . . . .
H23 H 0.7385 -0.0597 1.4468 0.050 Uiso 1 1 calc R U . . .
C24 C 0.8160(7) -0.1039(7) 1.5491(6) 0.0424(18) Uani 1 1 d . . . . .
H24 H 0.7590 -0.1116 1.6080 0.051 Uiso 1 1 calc R U . . .
C25 C 0.9145(7) -0.1224(6) 1.5552(5) 0.0366(17) Uani 1 1 d . . . . .
H25 H 0.9244 -0.1406 1.6180 0.044 Uiso 1 1 calc R U . . .
C26 C 0.9979(6) -0.1132(5) 1.4658(5) 0.0294(14) Uani 1 1 d . . . . .
N5 N 1.1762(5) -0.1236(4) 1.3679(4) 0.0243(11) Uani 1 1 d . . . . .
C27 C 1.1072(6) -0.1332(5) 1.4634(5) 0.0299(15) Uani 1 1 d . . . . .
C28 C 1.1424(7) -0.1649(6) 1.5456(6) 0.0417(18) Uani 1 1 d . . . . .
H28 H 1.0964 -0.1745 1.6119 0.050 Uiso 1 1 calc R U . . .
C29 C 1.2500(7) -0.1824(6) 1.5263(6) 0.044(2) Uani 1 1 d . . . . .
H29 H 1.2757 -0.2029 1.5806 0.053 Uiso 1 1 calc R U . . .
C30 C 1.3178(7) -0.1699(6) 1.4290(7) 0.043(2) Uani 1 1 d . . . . .
H30 H 1.3889 -0.1800 1.4164 0.052 Uiso 1 1 calc R U . . .
C31 C 1.2779(6) -0.1416(5) 1.3494(6) 0.0354(16) Uani 1 1 d . . . . .
N6 N 1.2766(5) -0.1015(4) 1.1802(5) 0.0320(13) Uani 1 1 d . . . . .
C32 C 1.3374(6) -0.1278(5) 1.2392(6) 0.0325(16) Uani 1 1 d . . . . .
C33 C 1.4462(6) -0.1435(5) 1.1971(7) 0.0384(17) Uani 1 1 d . . . . .
H33 H 1.4879 -0.1629 1.2382 0.046 Uiso 1 1 calc R U . . .
C34 C 1.4907(7) -0.1295(6) 1.0931(8) 0.048(2) Uani 1 1 d . . . . .
H34 H 1.5630 -0.1393 1.0639 0.057 Uiso 1 1 calc R U . . .
C35 C 1.4309(6) -0.1021(6) 1.0345(7) 0.0430(19) Uani 1 1 d . . . . .
H35 H 1.4611 -0.0922 0.9646 0.052 Uiso 1 1 calc R U . . .
C36 C 1.3224(6) -0.0883(5) 1.0788(5) 0.0319(15) Uani 1 1 d . . . . .
H36 H 1.2809 -0.0698 1.0378 0.038 Uiso 1 1 calc R U . . .
OW1 O 1.0740(4) -0.0514(4) 1.1434(4) 0.0304(11) Uani 1 1 d D . . . .
OW2 O 0.6425(5) 0.6695(5) 0.6923(6) 0.0577(17) Uani 1 1 d . . . . .
OW3 O 0.6217(7) 0.0541(8) 1.2602(9) 0.101(3) Uani 1 1 d . . . . .
OW4 O 0.5664(14) 0.0957(14) 1.4392(14) 0.081(5) Uani 0.5 1 d . U P . .
OW5 O 0.7985(4) 0.0667(4) 1.1044(6) 0.0567(18) Uani 1 1 d . . . . .
OW6 O 1.3939(6) 0.2965(6) 0.6313(5) 0.0619(17) Uani 1 1 d . . . . .
OW7 O 1.3690(5) 0.6112(5) 0.6882(5) 0.0584(17) Uani 1 1 d . . . . .
OW8 O 0.7558(4) 0.3622(4) 1.1239(4) 0.0350(11) Uani 1 1 d . . . . .
OW9 O 1.3221(4) 0.1281(4) 1.1406(4) 0.0317(10) Uani 1 1 d . . . . .
OW10 O 1.4074(5) 0.1451(6) 1.2638(5) 0.0507(15) Uani 1 1 d . . . . .
OW11 O 1.2742(6) 0.1595(6) 0.7112(6) 0.070(2) Uani 1 1 d . . . . .
OW12 O 0.5367(6) 0.6942(7) 0.5719(6) 0.070(2) Uani 1 1 d . . . . .
HW1 H 1.062(8) 0.002(8) 1.100(8) 0.050 Uiso 1 1 d D U . . .
HW2 H 1.033(9) -0.115(10) 1.144(9) 0.08(4) Uiso 1 1 d . . . . .
H330 H 0.866(8) 0.694(8) 0.779(7) 0.050 Uiso 1 1 d . U . . .

loop_
_atom_site_aniso_label
_atom_site_aniso_U_11
_atom_site_aniso_U_22
_atom_site_aniso_U_33
_atom_site_aniso_U_23
_atom_site_aniso_U_13
_atom_site_aniso_U_12
C1 0.020(3) 0.018(3) 0.017(3) -0.007(2) -0.003(2) -0.011(2)
C2 0.017(3) 0.019(3) 0.024(3) -0.007(2) -0.004(2) -0.008(2)
C3 0.021(3) 0.020(3) 0.020(3) -0.013(2) -0.005(2) -0.002(2)
C4 0.015(3) 0.019(3) 0.021(3) -0.007(2) -0.001(2) -0.008(2)
C5 0.018(3) 0.018(3) 0.027(3) -0.009(2) -0.002(2) -0.007(2)
C6 0.023(3) 0.018(3) 0.022(3) -0.011(2) -0.009(2) -0.006(2)
P1 0.0266(8) 0.0188(7) 0.0185(7) -0.0076(6) -0.0046(6) -0.0087(6)
O11 0.027(2) 0.0149(18) 0.021(2) -0.0095(17) -0.0054(17) -0.0051(15)
O12 0.036(3) 0.021(2) 0.022(2) -0.0115(18) -0.0085(18) -0.0092(17)
O13 0.031(2) 0.025(2) 0.023(2) -0.0070(18) -0.0062(18) -0.0150(17)
O14 0.036(3) 0.019(2) 0.024(2) -0.0108(18) -0.0093(19) -0.0060(17)
P2 0.0265(8) 0.0202(7) 0.0202(7) -0.0093(6) -0.0046(6) -0.0091(6)
O21 0.025(2) 0.0189(19) 0.022(2) -0.0160(17) -0.0042(17) -0.0062(16)
O22 0.032(2) 0.0170(19) 0.030(2) -0.0115(18) -0.0070(19) -0.0100(17)
O23 0.041(3) 0.026(2) 0.025(2) -0.0085(19) -0.007(2) -0.0169(19)
O24 0.026(2) 0.025(2) 0.024(2) -0.0116(18) -0.0031(18) -0.0100(17)
P3 0.0208(8) 0.0191(7) 0.0235(7) -0.0113(6) -0.0063(6) -0.0034(5)
O31 0.016(2) 0.0212(19) 0.022(2) -0.0126(17) -0.0038(16) -0.0034(15)
O32 0.026(2) 0.026(2) 0.025(2) -0.0146(18) -0.0072(18) -0.0060(17)
O33 0.032(2) 0.0175(19) 0.029(2) -0.0086(18) -0.0124(19) -0.0113(17)
O34 0.024(2) 0.026(2) 0.029(2) -0.0163(19) -0.0079(19) -0.0049(17)
O41 0.025(2) 0.024(2) 0.0174(19) -0.0090(18) -0.0011(17) -0.0088(16)
O51 0.024(2) 0.032(2) 0.026(2) -0.013(2) -0.0041(18) -0.0099(18)
O61 0.019(2) 0.028(2) 0.029(2) -0.0159(19) -0.0064(18) -0.0056(16)
Cu1 0.0221(5) 0.0229(5) 0.0226(5) -0.0123(4) -0.0029(4) -0.0089(3)
N1 0.021(3) 0.027(3) 0.022(2) -0.014(2) 0.001(2) -0.014(2)
C7 0.027(3) 0.028(3) 0.033(3) -0.014(3) -0.004(3) -0.012(3)
C8 0.031(4) 0.045(4) 0.029(3) -0.011(3) 0.002(3) -0.018(3)
C9 0.029(4) 0.050(4) 0.046(4) -0.023(4) 0.003(3) -0.019(3)
C10 0.021(4) 0.041(4) 0.040(4) -0.020(3) -0.004(3) -0.007(3)
C11 0.028(4) 0.024(3) 0.035(3) -0.009(3) -0.010(3) -0.011(2)
N2 0.026(3) 0.023(2) 0.029(3) -0.019(2) -0.008(2) -0.006(2)
C12 0.025(3) 0.020(3) 0.040(4) -0.008(3) -0.009(3) -0.006(2)
C13 0.036(4) 0.025(3) 0.048(4) -0.007(3) -0.022(3) -0.012(3)
C14 0.033(4) 0.035(3) 0.036(4) -0.013(3) -0.020(3) -0.004(3)
C15 0.032(4) 0.030(3) 0.034(4) -0.012(3) -0.012(3) -0.007(3)
C16 0.031(4) 0.018(3) 0.024(3) -0.010(2) -0.007(3) -0.007(2)
N3 0.024(3) 0.017(2) 0.024(3) -0.004(2) -0.002(2) -0.0117(19)
C17 0.034(4) 0.016(3) 0.025(3) -0.008(2) -0.013(3) -0.008(2)
C18 0.035(4) 0.034(3) 0.018(3) -0.013(3) -0.009(3) -0.007(3)
C19 0.035(4) 0.036(4) 0.018(3) -0.012(3) -0.002(3) -0.010(3)
C20 0.022(3) 0.028(3) 0.030(3) -0.015(3) -0.004(3) -0.005(2)
C21 0.022(3) 0.018(3) 0.024(3) -0.014(2) -0.002(2) -0.005(2)
Cu2 0.0310(6) 0.0204(5) 0.0213(5) -0.0089(4) -0.0054(4) -0.0089(4)
N4 0.038(3) 0.020(2) 0.024(3) -0.006(2) -0.008(2) -0.015(2)
C22 0.036(4) 0.048(4) 0.024(3) -0.025(3) -0.003(3) -0.008(3)
C23 0.045(5) 0.044(4) 0.038(4) -0.020(4) -0.002(3) -0.018(3)
C24 0.049(5) 0.051(4) 0.027(4) -0.020(4) 0.001(3) -0.019(4)
C25 0.057(5) 0.027(3) 0.020(3) -0.008(3) -0.003(3) -0.016(3)
C26 0.045(4) 0.016(3) 0.024(3) -0.009(3) -0.004(3) -0.010(3)
N5 0.039(3) 0.015(2) 0.026(3) -0.012(2) -0.010(2) -0.008(2)
C27 0.044(4) 0.019(3) 0.033(3) -0.011(3) -0.012(3) -0.012(3)
C28 0.061(5) 0.036(4) 0.034(4) -0.013(3) -0.017(4) -0.014(3)
C29 0.066(6) 0.035(4) 0.037(4) -0.008(3) -0.025(4) -0.013(4)
C30 0.051(5) 0.027(3) 0.055(5) -0.001(3) -0.027(4) -0.014(3)
C31 0.035(4) 0.020(3) 0.042(4) -0.008(3) -0.015(3) 0.001(3)
N6 0.041(4) 0.024(3) 0.035(3) -0.017(2) -0.011(3) -0.005(2)
C32 0.041(4) 0.015(3) 0.045(4) -0.004(3) -0.016(3) -0.013(3)
C33 0.030(4) 0.026(3) 0.055(5) -0.020(3) -0.009(3) 0.000(3)
C34 0.038(5) 0.029(4) 0.062(6) -0.023(4) 0.001(4) -0.005(3)
C35 0.031(4) 0.029(4) 0.049(5) -0.018(3) 0.008(3) -0.006(3)
C36 0.048(4) 0.023(3) 0.025(3) -0.014(3) -0.002(3) -0.013(3)
OW1 0.049(3) 0.022(2) 0.029(2) -0.008(2) -0.014(2) -0.014(2)
OW2 0.044(4) 0.065(4) 0.075(5) -0.032(4) -0.034(3) 0.001(3)
OW3 0.067(6) 0.086(6) 0.116(8) -0.037(6) -0.008(5) -0.007(4)
OW4 0.081(6) 0.085(6) 0.085(6) -0.033(4) -0.030(4) -0.018(4)
OW5 0.030(3) 0.036(3) 0.086(5) -0.012(3) -0.006(3) -0.013(2)
OW6 0.071(5) 0.066(4) 0.053(4) -0.032(3) -0.014(3) -0.014(3)
OW7 0.057(4) 0.048(3) 0.060(4) -0.016(3) -0.005(3) -0.020(3)
OW8 0.036(3) 0.038(3) 0.036(3) -0.014(2) -0.008(2) -0.014(2)
OW9 0.030(3) 0.028(2) 0.038(3) -0.014(2) -0.010(2) -0.0047(18)
OW10 0.043(3) 0.078(4) 0.051(3) -0.040(3) -0.004(3) -0.025(3)
OW11 0.058(4) 0.052(4) 0.072(5) -0.018(3) 0.011(3) -0.023(3)
OW12 0.069(5) 0.103(6) 0.061(4) -0.032(4) -0.014(4) -0.042(4)

loop_
_atom_type_symbol
_atom_type_description
_atom_type_scat_dispersion_real
_atom_type_scat_dispersion_imag
_atom_type_scat_source
C C 0.0181 0.0091 'International Tables Vol C Tables 4.2.6.8 and 6.1.1.4'
H H 0.0000 0.0000 'International Tables Vol C Tables 4.2.6.8 and 6.1.1.4'
N N 0.0311 0.0180 'International Tables Vol C Tables 4.2.6.8 and 6.1.1.4'
O O 0.0492 0.0322 'International Tables Vol C Tables 4.2.6.8 and 6.1.1.4'
P P 0.2955 0.4335 'International Tables Vol C Tables 4.2.6.8 and 6.1.1.4'
Cu Cu -1.9646 0.5888 'International Tables Vol C Tables 4.2.6.8 and 6.1.1.4'

loop_
_geom_angle_atom_site_label_1
_geom_angle_atom_site_label_2
_geom_angle_atom_site_label_3
_geom_angle
_geom_angle_site_symmetry_1
_geom_angle_site_symmetry_3
_geom_angle_publ_flag
O11 C1 C6 106.6(4) . . ?
O11 C1 C2 111.7(4) . . ?
C6 C1 C2 112.2(5) . . ?
O21 C2 C3 110.4(5) . . ?
O21 C2 C1 109.0(5) . . ?
C3 C2 C1 108.9(4) . . ?
O31 C3 C2 109.5(5) . . ?
O31 C3 C4 107.6(5) . . ?
C2 C3 C4 112.5(5) . . ?
O41 C4 C3 112.1(5) . . ?
O41 C4 C5 109.5(4) . . ?
C3 C4 C5 110.5(5) . . ?
O51 C5 C4 110.5(5) . . ?
O51 C5 C6 107.3(5) . . ?
C4 C5 C6 113.9(4) . . ?
O61 C6 C1 108.9(5) . . ?
O61 C6 C5 110.6(4) . . ?
C1 C6 C5 110.6(5) . . ?
O12 P1 O14 115.9(2) . . ?
O12 P1 O13 108.2(3) . . ?
O14 P1 O13 112.6(2) . . ?
O12 P1 O11 110.0(2) . . ?
O14 P1 O11 103.8(2) . . ?
O13 P1 O11 105.8(2) . . ?
C1 O11 P1 122.4(4) . . ?
P1 O14 Cu2 137.4(3) . . ?
O22 P2 O24 115.6(3) . . ?
O22 P2 O23 113.4(3) . . ?
O24 P2 O23 108.6(3) . . ?
O22 P2 O21 102.7(2) . . ?
O24 P2 O21 107.8(2) . . ?
O23 P2 O21 108.1(2) . . ?
C2 O21 P2 118.2(4) . . ?
P2 O24 Cu1 139.7(3) . . ?
O34 P3 O32 118.1(3) . . ?
O34 P3 O33 106.2(2) . . ?
O32 P3 O33 111.4(2) . . ?
O34 P3 O31 105.6(2) . . ?
O32 P3 O31 109.6(2) . . ?
O33 P3 O31 105.0(2) . . ?
C3 O31 P3 120.5(4) . . ?
P3 O34 Cu1 124.0(2) . . ?
O24 Cu1 N2 162.0(2) . . ?
O24 Cu1 N1 95.5(2) . . ?
N2 Cu1 N1 79.2(2) . . ?
O24 Cu1 N3 103.4(2) . . ?
N2 Cu1 N3 79.3(2) . . ?
N1 Cu1 N3 157.8(2) . . ?
O24 Cu1 O34 98.86(17) . . ?
N2 Cu1 O34 98.24(18) . . ?
N1 Cu1 O34 89.73(19) . . ?
N3 Cu1 O34 98.57(19) . . ?
C11 N1 C7 119.1(6) . . ?
C11 N1 Cu1 115.5(4) . . ?
C7 N1 Cu1 124.7(4) . . ?
C8 C7 N1 120.8(6) . . ?
C7 C8 C9 118.6(7) . . ?
C8 C9 C10 121.5(7) . . ?
C11 C10 C9 117.1(7) . . ?
N1 C11 C10 123.0(7) . . ?
N1 C11 C12 112.8(6) . . ?
C10 C11 C12 124.2(6) . . ?
C12 N2 C16 122.7(6) . . ?
C12 N2 Cu1 118.2(5) . . ?
C16 N2 Cu1 119.1(4) . . ?
N2 C12 C13 121.0(7) . . ?
N2 C12 C11 113.7(6) . . ?
C13 C12 C11 125.3(6) . . ?
C12 C13 C14 116.9(7) . . ?
C15 C14 C13 121.3(6) . . ?
C14 C15 C16 118.3(7) . . ?
N2 C16 C15 119.7(6) . . ?
N2 C16 C17 112.8(5) . . ?
C15 C16 C17 127.5(6) . . ?
C21 N3 C17 118.1(6) . . ?
C21 N3 Cu1 127.4(4) . . ?
C17 N3 Cu1 114.4(4) . . ?
N3 C17 C18 122.8(6) . . ?
N3 C17 C16 114.3(6) . . ?
C18 C17 C16 122.8(6) . . ?
C19 C18 C17 117.8(6) . . ?
C18 C19 C20 120.1(6) . . ?
C19 C20 C21 118.0(6) . . ?
N3 C21 C20 123.0(6) . . ?
N5 Cu2 OW1 165.6(2) . . ?
N5 Cu2 N6 79.3(2) . . ?
OW1 Cu2 N6 97.0(2) . . ?
N5 Cu2 N4 81.0(2) . . ?
OW1 Cu2 N4 99.3(2) . . ?
N6 Cu2 N4 157.4(2) . . ?
N5 Cu2 O14 92.68(18) . . ?
OW1 Cu2 O14 101.41(18) . . ?
N6 Cu2 O14 92.6(2) . . ?
N4 Cu2 O14 99.4(2) . . ?
C22 N4 C26 118.4(6) . . ?
C22 N4 Cu2 128.2(5) . . ?
C26 N4 Cu2 113.1(5) . . ?
N4 C22 C23 122.8(7) . . ?
C22 C23 C24 119.3(8) . . ?
C25 C24 C23 118.8(7) . . ?
C24 C25 C26 118.6(7) . . ?
N4 C26 C25 122.1(7) . . ?
N4 C26 C27 114.6(6) . . ?
C25 C26 C27 123.3(7) . . ?
C31 N5 C27 122.5(6) . . ?
C31 N5 Cu2 119.5(5) . . ?
C27 N5 Cu2 117.8(5) . . ?
N5 C27 C28 120.1(7) . . ?
N5 C27 C26 112.7(6) . . ?
C28 C27 C26 127.1(7) . . ?
C27 C28 C29 117.8(8) . . ?
C30 C29 C28 121.1(7) . . ?
C29 C30 C31 118.4(8) . . ?
N5 C31 C30 120.1(7) . . ?
N5 C31 C32 112.3(6) . . ?
C30 C31 C32 127.6(7) . . ?
C36 N6 C32 119.0(7) . . ?
C36 N6 Cu2 126.5(5) . . ?
C32 N6 Cu2 114.1(5) . . ?
N6 C32 C33 120.9(7) . . ?
N6 C32 C31 113.7(6) . . ?
C33 C32 C31 125.3(7) . . ?
C34 C33 C32 118.6(8) . . ?
C35 C34 C33 120.6(8) . . ?
C34 C35 C36 119.6(8) . . ?
N6 C36 C35 121.3(7) . . ?

loop_
_geom_bond_atom_site_label_1
_geom_bond_atom_site_label_2
_geom_bond_distance
_geom_bond_site_symmetry_2
_geom_bond_publ_flag
C1 O11 1.423(7) . ?
C1 C6 1.532(8) . ?
C1 C2 1.538(7) . ?
C2 O21 1.447(8) . ?
C2 C3 1.505(8) . ?
C3 O31 1.441(6) . ?
C3 C4 1.522(8) . ?
C4 O41 1.413(7) . ?
C4 C5 1.524(8) . ?
C5 O51 1.433(7) . ?
C5 C6 1.550(8) . ?
C6 O61 1.428(6) . ?
P1 O12 1.495(5) . ?
P1 O14 1.501(4) . ?
P1 O13 1.565(4) . ?
P1 O11 1.604(4) . ?
O14 Cu2 2.145(4) . ?
P2 O22 1.503(5) . ?
P2 O24 1.507(5) . ?
P2 O23 1.531(5) . ?
P2 O21 1.606(4) . ?
O24 Cu1 1.926(4) . ?
P3 O34 1.495(4) . ?
P3 O32 1.505(5) . ?
P3 O33 1.567(4) . ?
P3 O31 1.604(4) . ?
O34 Cu1 2.184(4) . ?
Cu1 N2 1.964(5) . ?
Cu1 N1 2.044(5) . ?
Cu1 N3 2.052(5) . ?
N1 C11 1.340(8) . ?
N1 C7 1.369(9) . ?
C7 C8 1.370(10) . ?
C8 C9 1.376(11) . ?
C9 C10 1.377(11) . ?
C10 C11 1.372(10) . ?
C11 C12 1.497(10) . ?
N2 C12 1.333(9) . ?
N2 C16 1.336(8) . ?
C12 C13 1.376(9) . ?
C13 C14 1.410(11) . ?
C14 C15 1.370(10) . ?
C15 C16 1.392(9) . ?
C16 C17 1.488(9) . ?
N3 C21 1.327(8) . ?
N3 C17 1.353(8) . ?
C17 C18 1.384(9) . ?
C18 C19 1.382(10) . ?
C19 C20 1.383(9) . ?
C20 C21 1.390(9) . ?
Cu2 N5 1.938(5) . ?
Cu2 OW1 1.944(5) . ?
Cu2 N6 2.028(6) . ?
Cu2 N4 2.035(6) . ?
N4 C22 1.325(9) . ?
N4 C26 1.368(9) . ?
C22 C23 1.375(11) . ?
C23 C24 1.394(11) . ?
C24 C25 1.386(12) . ?
C25 C26 1.384(10) . ?
C26 C27 1.487(10) . ?
N5 C31 1.320(9) . ?
N5 C27 1.356(9) . ?
C27 C28 1.370(10) . ?
C28 C29 1.402(13) . ?
C29 C30 1.367(13) . ?
C30 C31 1.391(11) . ?
C31 C32 1.487(11) . ?
N6 C36 1.352(9) . ?
N6 C32 1.353(9) . ?
C32 C33 1.397(11) . ?
C33 C34 1.384(13) . ?
C34 C35 1.332(13) . ?
C35 C36 1.397(11) . ?
